data_7708810
loop_
_publ_author_name
'Xu, Sunlin'
'Yang, Dawei'
'Zhao, Jinfeng'
'Wang, Baomin'
'Qu, Jingping'

_publ_section_title
;
 Formation of thiolate-bridged diiron complexes featuring anionic
 isocyanide originated from the activation of counterions in the outer
 sphere
;
_journal_name_full 'Dalton Transactions'
_journal_paper_doi 10.1039/D1DT03482K
_journal_year 2021
_chemical_formula_moiety 'C26 H40 F5 Fe2 N2 P S2, F6 P, C7 H10 N'
_chemical_formula_sum 'C33 H50 F11 Fe2 N3 P2 S2'
_chemical_formula_weight 935.52
_space_group_crystal_system orthorhombic
_space_group_IT_number 62
_space_group_name_Hall '-P 2ac 2n'
_space_group_name_H-M_alt 'P n m a'
_atom_sites_solution_hydrogens mixed
_atom_sites_solution_primary dual
_audit_creation_date 2021-05-13
_audit_creation_method
;
Olex2 1.3-beta
(compiled 2020.11.12 svn.r5f609507 for OlexSys, GUI svn.r6272)
;
_audit_update_record
;
2021-05-13 deposited with the CCDC.	2021-11-11 downloaded from the CCDC.
;
_cell_angle_alpha 90
_cell_angle_beta 90
_cell_angle_gamma 90
_cell_formula_units_Z 4
_cell_length_a 20.6464(13)
_cell_length_b 12.2863(8)
_cell_length_c 18.6507(12)
_cell_measurement_reflns_used 9902
_cell_measurement_temperature 233.0
_cell_measurement_theta_max 29.446
_cell_measurement_theta_min 2.397
_cell_volume 4731.1(5)
_computing_cell_refinement 'SAINT v8.34A (Bruker, 2013)'
_computing_data_reduction 'SAINT v8.34A (Bruker, 2013)'
_computing_molecular_graphics 'Olex2 1.3-beta (Dolomanov et al., 2009)'
_computing_publication_material 'Olex2 1.3-beta (Dolomanov et al., 2009)'
_computing_structure_refinement 'SHELXL 2018/3 (Sheldrick, 2015)'
_computing_structure_solution 'SHELXT 2018/2 (Sheldrick, 2018)'
_diffrn_ambient_temperature 233.0
_diffrn_measured_fraction_theta_full 0.982
_diffrn_measured_fraction_theta_max 0.982
_diffrn_measurement_device_type 'CCD area detector'
_diffrn_measurement_method 'phi and omega scans'
_diffrn_radiation_monochromator graphite
_diffrn_radiation_type MoK\a
_diffrn_radiation_wavelength 0.71073
_diffrn_reflns_av_R_equivalents 0.0267
_diffrn_reflns_av_unetI/netI 0.0196
_diffrn_reflns_Laue_measured_fraction_full 0.982
_diffrn_reflns_Laue_measured_fraction_max 0.982
_diffrn_reflns_limit_h_max 24
_diffrn_reflns_limit_h_min -23
_diffrn_reflns_limit_k_max 14
_diffrn_reflns_limit_k_min -14
_diffrn_reflns_limit_l_max 21
_diffrn_reflns_limit_l_min -21
_diffrn_reflns_number 23032
_diffrn_reflns_point_group_measured_fraction_full 0.982
_diffrn_reflns_point_group_measured_fraction_max 0.982
_diffrn_reflns_theta_full 24.405
_diffrn_reflns_theta_max 24.405
_diffrn_reflns_theta_min 1.985
_diffrn_source_current 50.0
_diffrn_source_power 2.5
_diffrn_source_voltage 50.0
_exptl_absorpt_coefficient_mu 0.837
_exptl_absorpt_correction_T_max 0.7459
_exptl_absorpt_correction_T_min 0.6038
_exptl_absorpt_correction_type none
_exptl_absorpt_process_details
;
SADABS-2014/3 (Bruker,2014/3) was used for absorption correction.
wR2(int) was 0.1224 before and 0.0510 after correction.
The Ratio of minimum to maximum transmission is 0.8095.
The \l/2 correction factor is 0.00150.
;
_exptl_crystal_colour 'metallic dark black'
_exptl_crystal_colour_lustre metallic
_exptl_crystal_colour_modifier dark
_exptl_crystal_colour_primary black
_exptl_crystal_density_diffrn 1.313
_exptl_crystal_description block
_exptl_crystal_F_000 1928
_exptl_crystal_size_max 0.4
_exptl_crystal_size_mid 0.4
_exptl_crystal_size_min 0.3
_refine_diff_density_max 1.402
_refine_diff_density_min -0.534
_refine_diff_density_rms 0.070
_refine_ls_extinction_method none
_refine_ls_goodness_of_fit_ref 1.026
_refine_ls_hydrogen_treatment mixed
_refine_ls_matrix_type full
_refine_ls_number_parameters 285
_refine_ls_number_reflns 4021
_refine_ls_number_restraints 12
_refine_ls_restrained_S_all 1.036
_refine_ls_R_factor_all 0.0580
_refine_ls_R_factor_gt 0.0513
_refine_ls_shift/su_max 0.001
_refine_ls_shift/su_mean 0.000
_refine_ls_structure_factor_coef Fsqd
_refine_ls_weighting_details 'w=1/[\s^2^(Fo^2^)+(0.0740P)^2^+8.0726P] where P=(Fo^2^+2Fc^2^)/3'
_refine_ls_weighting_scheme calc
_refine_ls_wR_factor_gt 0.1334
_refine_ls_wR_factor_ref 0.1412
_reflns_Friedel_coverage 0.000
_reflns_number_gt 3510
_reflns_number_total 4021
_reflns_threshold_expression 'I > 2\s(I)'
_cod_data_source_file d1dt03482k2.cif
_cod_data_source_block 4
_cod_database_code 7708810
_shelx_shelxl_version_number 2018/3
_shelx_space_group_comment
;
The symmetry employed for this shelxl refinement is uniquely defined
by the following loop, which should always be used as a source of
symmetry information in preference to the above space-group names.
They are only intended as comments.
;
_shelx_estimated_absorpt_t_max 0.787
_shelx_estimated_absorpt_t_min 0.731
_olex2_refinement_description
;
1. Fixed Uiso
 At 1.2 times of:
  All C(H) groups, All C(H,H) groups, All N(H) groups
 At 1.5 times of:
  All C(H,H,H) groups
2. Uiso/Uaniso restraints and constraints
Uanis(C30) \\sim Ueq: with sigma of 0.01 and sigma for terminal atoms of 0.02
Uanis(C18) \\sim Ueq: with sigma of 0.01 and sigma for terminal atoms of 0.02
3.a Secondary CH2 refined with riding coordinates:
 C21(H21A,H21B)
3.b Aromatic/amide H refined with riding coordinates:
 N3(H3), C29(H29), C30(H30)
3.c Idealised Me refined as rotating group:
 C8(H8A,H8B,H8C), C16(H16A,H16B,H16C), C22(H22A,H22B,H22C), C7(H7A,H7B,H7C),
 C17(H17A,H17B,H17C), C28(H28A,H28B,H28C)
;
_smtbx_masks_void_probe_radius 1.2
_smtbx_masks_void_truncation_radius 1.2
_olex2_submission_special_instructions 'No special instructions were received'

loop_
_space_group_symop_operation_xyz
'x, y, z'
'-x+1/2, -y, z+1/2'
'x+1/2, -y+1/2, -z+1/2'
'-x, y+1/2, -z'
'-x, -y, -z'
'x-1/2, y, -z-1/2'
'-x-1/2, y-1/2, z-1/2'
'x, -y-1/2, z'

loop_
_atom_site_label
_atom_site_type_symbol
_atom_site_fract_x
_atom_site_fract_y
_atom_site_fract_z
_atom_site_U_iso_or_equiv
_atom_site_adp_type
_atom_site_occupancy
_atom_site_site_symmetry_order
_atom_site_calc_flag
_atom_site_refinement_flags_posn
_atom_site_refinement_flags_adp
_atom_site_refinement_flags_occupancy
_atom_site_disorder_assembly
_atom_site_disorder_group
Fe2 Fe 0.74455(3) -0.250000 0.54725(3) 0.0338(2) Uani 1 2 d S T P . .
Fe1 Fe 0.64629(3) -0.250000 0.44812(3) 0.0338(2) Uani 1 2 d S T P . .
S1 S 0.69216(4) -0.39212(7) 0.50262(4) 0.0371(2) Uani 1 1 d . . . . .
P1 P 0.45607(6) -0.250000 0.60526(7) 0.0429(3) Uani 1 2 d S T P . .
F3 F 0.48808(12) -0.1588(2) 0.65486(12) 0.0664(6) Uani 1 1 d . . . . .
F1 F 0.42796(12) -0.1577(2) 0.55396(13) 0.0699(7) Uani 1 1 d . . . . .
F2 F 0.39240(17) -0.250000 0.6511(2) 0.0783(11) Uani 1 2 d S T P . .
N1 N 0.57618(18) -0.250000 0.5148(2) 0.0357(8) Uani 1 2 d S T P . .
N2 N 0.6600(2) -0.250000 0.6811(2) 0.0510(10) Uani 1 2 d S T P . .
C2 C 0.64293(19) -0.1569(3) 0.34991(18) 0.0518(9) Uani 1 1 d . . . . .
C8 C 0.5234(2) -0.1204(4) 0.3833(2) 0.0658(11) Uani 1 1 d . . . . .
H8A H 0.502516 -0.104738 0.337901 0.099 Uiso 1 1 calc R U . . .
H8B H 0.537319 -0.052870 0.405439 0.099 Uiso 1 1 calc R U . . .
H8C H 0.493050 -0.157210 0.414767 0.099 Uiso 1 1 calc R U . . .
C25 C 0.5313(2) -0.250000 0.5500(2) 0.0388(10) Uani 1 2 d S T P . .
C16 C 0.8470(2) -0.3823(4) 0.4406(3) 0.0741(13) Uani 1 1 d . . . . .
H16A H 0.851506 -0.340188 0.396939 0.111 Uiso 1 1 calc R U . . .
H16B H 0.811143 -0.432693 0.435710 0.111 Uiso 1 1 calc R U . . .
H16C H 0.886639 -0.422725 0.449323 0.111 Uiso 1 1 calc R U . . .
C26 C 0.6918(2) -0.250000 0.6303(3) 0.0396(10) Uani 1 2 d S T P . .
C11 C 0.83445(16) -0.3072(3) 0.5024(2) 0.0487(8) Uani 1 1 d . . . . .
C3 C 0.58117(18) -0.1922(3) 0.37078(18) 0.0472(8) Uani 1 1 d . . . . .
C1 C 0.6822(3) -0.250000 0.3380(3) 0.0551(14) Uani 1 2 d S T P . .
C22 C 0.6659(2) -0.5518(4) 0.6034(3) 0.0829(16) Uani 1 1 d . . . . .
H22A H 0.688100 -0.600391 0.570584 0.124 Uiso 1 1 calc R U . . .
H22B H 0.633026 -0.591905 0.629446 0.124 Uiso 1 1 calc R U . . .
H22C H 0.696865 -0.521316 0.636957 0.124 Uiso 1 1 calc R U . . .
C21 C 0.63464(17) -0.4617(3) 0.5619(2) 0.0457(8) Uani 1 1 d . . . . .
H21A H 0.616104 -0.408846 0.595439 0.055 Uiso 1 1 calc R U . . .
H21B H 0.599170 -0.491675 0.533075 0.055 Uiso 1 1 calc R U . . .
C7 C 0.6618(3) -0.0411(4) 0.3353(2) 0.0794(14) Uani 1 1 d . . . . .
H7A H 0.635578 0.007148 0.364463 0.119 Uiso 1 1 calc R U . . .
H7B H 0.654847 -0.024833 0.285001 0.119 Uiso 1 1 calc R U . . .
H7C H 0.707165 -0.030888 0.346993 0.119 Uiso 1 1 calc R U . . .
C12 C 0.82827(17) -0.3424(4) 0.5750(2) 0.0583(10) Uani 1 1 d . . . . .
C13 C 0.8256(3) -0.250000 0.6193(3) 0.0646(17) Uani 1 2 d S T P . .
C17 C 0.8327(2) -0.4579(5) 0.6002(4) 0.102(2) Uani 1 1 d . . . . .
H17A H 0.808393 -0.466153 0.644340 0.153 Uiso 1 1 calc R U . . .
H17B H 0.877716 -0.476598 0.608610 0.153 Uiso 1 1 calc R U . . .
H17C H 0.814880 -0.505905 0.563868 0.153 Uiso 1 1 calc R U . . .
C6 C 0.7472(4) -0.250000 0.3016(4) 0.091(3) Uani 1 2 d S T P . .
C18 C 0.8272(4) -0.250000 0.6990(4) 0.101(3) Uani 1 2 d S TU P . .
P2 P 0.54221(9) -0.250000 0.14856(10) 0.0796(6) Uani 1 2 d S T P . .
F5 F 0.5231(2) -0.1539(3) 0.0922(2) 0.1310(14) Uani 1 1 d . . . . .
F7 F 0.5621(3) -0.1547(5) 0.2032(2) 0.165(2) Uani 1 1 d . . . . .
F4 F 0.6136(3) -0.250000 0.1214(6) 0.202(4) Uani 1 2 d S T P . .
F6 F 0.4676(4) -0.250000 0.1815(7) 0.203(4) Uani 1 2 d S T P . .
N3 N 0.5684(2) -0.250000 0.7914(2) 0.0475(10) Uani 1 2 d S T P . .
H3 H 0.592701 -0.249999 0.753231 0.057 Uiso 1 2 calc R U P . .
C28 C 0.5753(3) -0.4462(4) 0.7821(3) 0.0829(15) Uani 1 1 d . . . . .
H28A H 0.569452 -0.438684 0.730730 0.124 Uiso 1 1 calc R U . . .
H28B H 0.551246 -0.508937 0.799032 0.124 Uiso 1 1 calc R U . . .
H28C H 0.620913 -0.455803 0.792702 0.124 Uiso 1 1 calc R U . . .
C27 C 0.55111(19) -0.3466(4) 0.8186(2) 0.0602(11) Uani 1 1 d . . . . .
C29 C 0.5122(2) -0.3457(6) 0.8786(3) 0.094(2) Uani 1 1 d . . . . .
H29 H 0.498201 -0.411552 0.898933 0.112 Uiso 1 1 calc R U . . .
C30 C 0.4943(4) -0.250000 0.9081(5) 0.102(3) Uani 1 2 d S TU P . .
H30 H 0.468937 -0.250000 0.949888 0.122 Uiso 1 2 calc R U P . .
H18A H 0.804(3) -0.185(4) 0.712(3) 0.093(18) Uiso 1 1 d . . . . .
H18B H 0.871(6) -0.250000 0.725(6) 0.15(4) Uiso 1 2 d S . P . .
H6A H 0.772(3) -0.180(4) 0.315(3) 0.089(16) Uiso 1 1 d . . . . .
H6B H 0.745(5) -0.250000 0.254(7) 0.14(4) Uiso 1 2 d S . P . .

loop_
_atom_site_aniso_label
_atom_site_aniso_U_11
_atom_site_aniso_U_22
_atom_site_aniso_U_33
_atom_site_aniso_U_23
_atom_site_aniso_U_13
_atom_site_aniso_U_12
Fe2 0.0314(3) 0.0378(4) 0.0323(4) 0.000 0.0020(2) 0.000
Fe1 0.0361(4) 0.0354(4) 0.0300(3) 0.000 0.0003(2) 0.000
S1 0.0396(4) 0.0340(4) 0.0377(4) -0.0007(3) 0.0018(3) 0.0015(3)
P1 0.0387(6) 0.0481(7) 0.0419(7) 0.000 0.0056(5) 0.000
F3 0.0756(15) 0.0654(14) 0.0581(13) -0.0218(12) 0.0048(11) -0.0034(12)
F1 0.0593(14) 0.0806(17) 0.0698(15) 0.0175(13) 0.0049(11) 0.0294(13)
F2 0.0533(19) 0.117(3) 0.065(2) 0.000 0.0221(17) 0.000
N1 0.036(2) 0.033(2) 0.038(2) 0.000 -0.0009(17) 0.000
N2 0.058(3) 0.056(3) 0.039(2) 0.000 0.012(2) 0.000
C2 0.068(2) 0.056(2) 0.0309(17) 0.0077(16) -0.0051(16) -0.0077(19)
C8 0.065(3) 0.076(3) 0.056(2) 0.007(2) -0.0108(19) 0.022(2)
C25 0.042(3) 0.035(2) 0.039(2) 0.000 -0.001(2) 0.000
C16 0.058(2) 0.075(3) 0.088(3) -0.026(3) 0.020(2) 0.008(2)
C26 0.043(3) 0.041(3) 0.036(2) 0.000 -0.002(2) 0.000
C11 0.0320(17) 0.059(2) 0.055(2) -0.0038(18) 0.0061(15) 0.0025(16)
C3 0.055(2) 0.052(2) 0.0345(17) 0.0032(15) -0.0090(15) 0.0053(17)
C1 0.055(3) 0.082(4) 0.028(2) 0.000 0.005(2) 0.000
C22 0.072(3) 0.070(3) 0.107(4) 0.047(3) 0.021(3) 0.012(2)
C21 0.0459(19) 0.0394(18) 0.052(2) 0.0039(16) 0.0033(15) -0.0056(15)
C7 0.115(4) 0.066(3) 0.056(3) 0.024(2) -0.006(3) -0.021(3)
C12 0.0316(17) 0.069(3) 0.074(3) 0.019(2) -0.0005(17) 0.0047(18)
C13 0.033(3) 0.108(5) 0.052(3) 0.000 -0.004(2) 0.000
C17 0.055(3) 0.094(4) 0.157(6) 0.065(4) -0.003(3) 0.014(3)
C6 0.068(5) 0.153(9) 0.051(4) 0.000 0.017(3) 0.000
C18 0.067(5) 0.183(10) 0.053(4) 0.000 -0.017(4) 0.000
P2 0.0681(11) 0.1184(16) 0.0524(9) 0.000 -0.0050(8) 0.000
F5 0.183(4) 0.110(3) 0.100(3) 0.014(2) -0.033(3) 0.003(3)
F7 0.197(5) 0.206(5) 0.090(3) -0.041(3) -0.026(3) -0.052(4)
F4 0.096(4) 0.242(9) 0.266(10) 0.000 0.057(6) 0.000
F6 0.135(6) 0.176(7) 0.299(12) 0.000 0.041(7) 0.000
N3 0.045(2) 0.066(3) 0.031(2) 0.000 0.0008(17) 0.000
C28 0.102(4) 0.071(3) 0.076(3) 0.023(3) -0.018(3) -0.019(3)
C27 0.050(2) 0.088(3) 0.042(2) 0.016(2) -0.0120(16) -0.017(2)
C29 0.058(3) 0.157(6) 0.067(3) 0.033(4) -0.001(2) -0.032(3)
C30 0.065(4) 0.164(7) 0.076(5) 0.000 0.024(4) 0.000

loop_
_atom_type_symbol
_atom_type_description
_atom_type_scat_dispersion_real
_atom_type_scat_dispersion_imag
_atom_type_scat_source
C C 0.0033 0.0016 'International Tables Vol C Tables 4.2.6.8 and 6.1.1.4'
H H 0.0000 0.0000 'International Tables Vol C Tables 4.2.6.8 and 6.1.1.4'
F F 0.0171 0.0103 'International Tables Vol C Tables 4.2.6.8 and 6.1.1.4'
Fe Fe 0.3463 0.8444 'International Tables Vol C Tables 4.2.6.8 and 6.1.1.4'
N N 0.0061 0.0033 'International Tables Vol C Tables 4.2.6.8 and 6.1.1.4'
P P 0.1023 0.0942 'International Tables Vol C Tables 4.2.6.8 and 6.1.1.4'
S S 0.1246 0.1234 'International Tables Vol C Tables 4.2.6.8 and 6.1.1.4'

loop_
_geom_angle_atom_site_label_1
_geom_angle_atom_site_label_2
_geom_angle_atom_site_label_3
_geom_angle
_geom_angle_site_symmetry_1
_geom_angle_site_symmetry_3
_geom_angle_publ_flag
S1 Fe2 Fe1 52.14(2) . . ?
S1 Fe2 Fe1 52.14(2) 8 . ?
S1 Fe2 S1 103.97(5) 8 . ?
C26 Fe2 Fe1 97.21(14) . . ?
C26 Fe2 S1 91.50(9) . 8 ?
C26 Fe2 S1 91.50(9) . . ?
C26 Fe2 C11 144.47(16) . . ?
C26 Fe2 C11 144.47(16) . 8 ?
C26 Fe2 C12 105.57(17) . 8 ?
C26 Fe2 C12 105.57(17) . . ?
C26 Fe2 C13 86.4(2) . . ?
C11 Fe2 Fe1 112.03(10) . . ?
C11 Fe2 Fe1 112.03(10) 8 . ?
C11 Fe2 S1 122.12(11) . 8 ?
C11 Fe2 S1 91.01(10) . . ?
C11 Fe2 S1 122.12(11) 8 . ?
C11 Fe2 S1 91.01(10) 8 8 ?
C11 Fe2 C11 38.1(2) . 8 ?
C12 Fe2 Fe1 139.70(13) 8 . ?
C12 Fe2 Fe1 139.70(13) . . ?
C12 Fe2 S1 155.02(11) . 8 ?
C12 Fe2 S1 155.03(11) 8 . ?
C12 Fe2 S1 93.85(13) 8 8 ?
C12 Fe2 S1 93.85(13) . . ?
C12 Fe2 C11 38.90(15) . . ?
C12 Fe2 C11 38.90(15) 8 8 ?
C12 Fe2 C11 64.49(15) 8 . ?
C12 Fe2 C11 64.49(15) . 8 ?
C12 Fe2 C12 64.4(2) . 8 ?
C12 Fe2 C13 38.36(15) 8 . ?
C12 Fe2 C13 38.36(15) . . ?
C13 Fe2 Fe1 176.41(16) . . ?
C13 Fe2 S1 128.01(2) . . ?
C13 Fe2 S1 128.01(2) . 8 ?
C13 Fe2 C11 64.62(18) . 8 ?
C13 Fe2 C11 64.62(18) . . ?
S1 Fe1 Fe2 51.64(2) . . ?
S1 Fe1 Fe2 51.64(2) 8 . ?
S1 Fe1 S1 102.98(5) . 8 ?
N1 Fe1 Fe2 96.97(11) . . ?
N1 Fe1 S1 91.43(7) . 8 ?
N1 Fe1 S1 91.42(7) . . ?
N1 Fe1 C2 121.89(14) . 8 ?
N1 Fe1 C2 121.89(14) . . ?
N1 Fe1 C3 87.84(15) . 8 ?
N1 Fe1 C3 87.84(15) . . ?
N1 Fe1 C1 150.55(19) . . ?
C2 Fe1 Fe2 126.49(10) . . ?
C2 Fe1 Fe2 126.49(10) 8 . ?
C2 Fe1 S1 89.16(10) 8 . ?
C2 Fe1 S1 144.51(11) . . ?
C2 Fe1 S1 144.50(11) 8 8 ?
C2 Fe1 S1 89.16(10) . 8 ?
C2 Fe1 C2 64.0(2) . 8 ?
C2 Fe1 C1 38.16(13) . . ?
C2 Fe1 C1 38.16(13) 8 . ?
C3 Fe1 Fe2 159.67(11) 8 . ?
C3 Fe1 Fe2 159.67(11) . . ?
C3 Fe1 S1 148.32(11) . . ?
C3 Fe1 S1 108.70(11) 8 . ?
C3 Fe1 S1 148.32(11) 8 8 ?
C3 Fe1 S1 108.70(11) . 8 ?
C3 Fe1 C2 38.43(14) 8 8 ?
C3 Fe1 C2 64.88(14) 8 . ?
C3 Fe1 C2 38.43(14) . . ?
C3 Fe1 C2 64.88(14) . 8 ?
C3 Fe1 C3 39.6(2) . 8 ?
C3 Fe1 C1 64.58(17) 8 . ?
C3 Fe1 C1 64.58(17) . . ?
C1 Fe1 Fe2 112.47(15) . . ?
C1 Fe1 S1 106.51(9) . 8 ?
C1 Fe1 S1 106.51(9) . . ?
Fe2 S1 Fe1 76.22(3) . . ?
C21 S1 Fe2 117.20(12) . . ?
C21 S1 Fe1 111.39(12) . . ?
F3 P1 F3 89.2(2) . 8 ?
F3 P1 C25 88.59(14) 8 . ?
F3 P1 C25 88.59(14) . . ?
F1 P1 F3 176.85(15) 8 . ?
F1 P1 F3 89.93(14) 8 8 ?
F1 P1 F3 89.93(14) . . ?
F1 P1 F3 176.85(15) . 8 ?
F1 P1 F1 90.8(2) 8 . ?
F1 P1 C25 88.37(14) . . ?
F1 P1 C25 88.37(14) 8 . ?
F2 P1 F3 91.77(14) . 8 ?
F2 P1 F3 91.77(14) . . ?
F2 P1 F1 91.28(14) . . ?
F2 P1 F1 91.28(14) . 8 ?
F2 P1 C25 179.5(2) . . ?
C25 N1 Fe1 174.6(4) . . ?
C3 C2 Fe1 68.27(19) . . ?
C3 C2 C1 108.2(3) . . ?
C3 C2 C7 125.5(4) . . ?
C1 C2 Fe1 71.8(2) . . ?
C1 C2 C7 126.0(4) . . ?
C7 C2 Fe1 130.4(3) . . ?
H8A C8 H8B 109.5 . . ?
H8A C8 H8C 109.5 . . ?
H8B C8 H8C 109.5 . . ?
C3 C8 H8A 109.5 . . ?
C3 C8 H8B 109.5 . . ?
C3 C8 H8C 109.5 . . ?
N1 C25 P1 178.3(4) . . ?
H16A C16 H16B 109.5 . . ?
H16A C16 H16C 109.5 . . ?
H16B C16 H16C 109.5 . . ?
C11 C16 H16A 109.5 . . ?
C11 C16 H16B 109.5 . . ?
C11 C16 H16C 109.5 . . ?
N2 C26 Fe2 179.6(4) . . ?
C16 C11 Fe2 130.5(3) . . ?
C11 C11 Fe2 70.96(10) 8 . ?
C11 C11 C16 128.0(3) 8 . ?
C11 C11 C12 107.7(2) 8 . ?
C12 C11 Fe2 69.7(2) . . ?
C12 C11 C16 123.9(4) . . ?
C2 C3 Fe1 73.3(2) . . ?
C2 C3 C8 125.7(4) . . ?
C2 C3 C3 108.0(2) . 8 ?
C8 C3 Fe1 127.0(3) . . ?
C3 C3 Fe1 70.19(10) 8 . ?
C3 C3 C8 126.0(2) 8 . ?
C2 C1 Fe1 70.1(2) 8 . ?
C2 C1 Fe1 70.1(2) . . ?
C2 C1 C2 107.4(5) 8 . ?
C2 C1 C6 125.5(2) 8 . ?
C2 C1 C6 125.5(2) . . ?
C6 C1 Fe1 136.7(5) . . ?
H22A C22 H22B 109.5 . . ?
H22A C22 H22C 109.5 . . ?
H22B C22 H22C 109.5 . . ?
C21 C22 H22A 109.5 . . ?
C21 C22 H22B 109.5 . . ?
C21 C22 H22C 109.5 . . ?
S1 C21 H21A 109.2 . . ?
S1 C21 H21B 109.2 . . ?
C22 C21 S1 112.2(3) . . ?
C22 C21 H21A 109.2 . . ?
C22 C21 H21B 109.2 . . ?
H21A C21 H21B 107.9 . . ?
C2 C7 H7A 109.5 . . ?
C2 C7 H7B 109.5 . . ?
C2 C7 H7C 109.5 . . ?
H7A C7 H7B 109.5 . . ?
H7A C7 H7C 109.5 . . ?
H7B C7 H7C 109.5 . . ?
C11 C12 Fe2 71.4(2) . . ?
C11 C12 C17 125.4(5) . . ?
C13 C12 Fe2 71.4(3) . . ?
C13 C12 C11 108.5(4) . . ?
C13 C12 C17 125.7(5) . . ?
C17 C12 Fe2 129.1(3) . . ?
C12 C13 Fe2 70.2(3) . . ?
C12 C13 Fe2 70.2(3) 8 . ?
C12 C13 C12 107.7(5) . 8 ?
C12 C13 C18 126.0(3) . . ?
C12 C13 C18 126.0(3) 8 . ?
C18 C13 Fe2 130.0(5) . . ?
C12 C17 H17A 109.5 . . ?
C12 C17 H17B 109.5 . . ?
C12 C17 H17C 109.5 . . ?
H17A C17 H17B 109.5 . . ?
H17A C17 H17C 109.5 . . ?
H17B C17 H17C 109.5 . . ?
C1 C6 H6A 110(3) . . ?
C1 C6 H6B 114(7) . . ?
H6A C6 H6B 106(5) . . ?
C13 C18 H18A 104(4) . 8 ?
C13 C18 H18A 104(4) . . ?
C13 C18 H18B 119(6) . . ?
H18A C18 H18A 111(7) . 8 ?
H18A C18 H18B 109(5) . . ?
H18B C18 H18A 109(5) . 8 ?
F5 P2 F5 92.9(3) 8 . ?
F5 P2 F6 90.8(4) . . ?
F5 P2 F6 90.8(4) 8 . ?
F7 P2 F5 179.0(3) . 8 ?
F7 P2 F5 179.0(3) 8 . ?
F7 P2 F5 86.7(3) 8 8 ?
F7 P2 F5 86.7(3) . . ?
F7 P2 F7 93.7(4) 8 . ?
F7 P2 F6 90.2(4) 8 . ?
F7 P2 F6 90.2(4) . . ?
F4 P2 F5 91.1(3) . 8 ?
F4 P2 F5 91.1(3) . . ?
F4 P2 F7 88.0(3) . 8 ?
F4 P2 F7 88.0(3) . . ?
F4 P2 F6 177.2(6) . . ?
C27 N3 H3 117.6 . . ?
C27 N3 H3 117.6 8 . ?
C27 N3 C27 124.7(5) . 8 ?
H28A C28 H28B 109.5 . . ?
H28A C28 H28C 109.5 . . ?
H28B C28 H28C 109.5 . . ?
C27 C28 H28A 109.5 . . ?
C27 C28 H28B 109.5 . . ?
C27 C28 H28C 109.5 . . ?
N3 C27 C28 117.7(4) . . ?
N3 C27 C29 117.1(5) . . ?
C29 C27 C28 125.1(5) . . ?
C27 C29 H29 120.1 . . ?
C30 C29 C27 119.9(6) . . ?
C30 C29 H29 120.1 . . ?
C29 C30 C29 121.2(8) . 8 ?
C29 C30 H30 119.4 . . ?
C29 C30 H30 119.4 8 . ?

loop_
_geom_bond_atom_site_label_1
_geom_bond_atom_site_label_2
_geom_bond_distance
_geom_bond_site_symmetry_2
_geom_bond_publ_flag
Fe2 Fe1 2.7449(9) . ?
Fe2 S1 2.2163(9) 8 ?
Fe2 S1 2.2163(9) . ?
Fe2 C26 1.894(5) . ?
Fe2 C11 2.154(3) . ?
Fe2 C11 2.154(3) 8 ?
Fe2 C12 2.132(4) 8 ?
Fe2 C12 2.132(4) . ?
Fe2 C13 2.147(6) . ?
Fe1 S1 2.2314(9) . ?
Fe1 S1 2.2314(9) 8 ?
Fe1 N1 1.909(4) . ?
Fe1 C2 2.161(3) 8 ?
Fe1 C2 2.161(3) . ?
Fe1 C3 2.096(3) 8 ?
Fe1 C3 2.096(3) . ?
Fe1 C1 2.183(5) . ?
S1 C21 1.834(3) . ?
P1 F3 1.597(2) . ?
P1 F3 1.597(2) 8 ?
P1 F1 1.593(2) . ?
P1 F1 1.593(2) 8 ?
P1 F2 1.569(3) . ?
P1 C25 1.863(5) . ?
N1 C25 1.136(6) . ?
N2 C26 1.153(6) . ?
C2 C3 1.402(5) . ?
C2 C1 1.420(5) . ?
C2 C7 1.499(6) . ?
C8 H8A 0.9700 . ?
C8 H8B 0.9700 . ?
C8 H8C 0.9700 . ?
C8 C3 1.502(5) . ?
C16 H16A 0.9700 . ?
C16 H16B 0.9700 . ?
C16 H16C 0.9700 . ?
C16 C11 1.498(6) . ?
C11 C11 1.405(8) 8 ?
C11 C12 1.427(6) . ?
C3 C3 1.420(8) 8 ?
C1 C6 1.504(9) . ?
C22 H22A 0.9700 . ?
C22 H22B 0.9700 . ?
C22 H22C 0.9700 . ?
C22 C21 1.496(6) . ?
C21 H21A 0.9800 . ?
C21 H21B 0.9800 . ?
C7 H7A 0.9700 . ?
C7 H7B 0.9700 . ?
C7 H7C 0.9700 . ?
C12 C13 1.406(6) . ?
C12 C17 1.498(7) . ?
C13 C18 1.487(10) . ?
C17 H17A 0.9700 . ?
C17 H17B 0.9700 . ?
C17 H17C 0.9700 . ?
C6 H6A 1.03(5) . ?
C6 H6B 0.89(12) . ?
C18 H18A 0.96(5) 8 ?
C18 H18A 0.96(5) . ?
C18 H18B 1.02(12) . ?
P2 F5 1.629(4) 8 ?
P2 F5 1.629(4) . ?
P2 F7 1.605(5) 8 ?
P2 F7 1.605(5) . ?
P2 F4 1.559(7) . ?
P2 F6 1.659(8) . ?
N3 H3 0.8700 . ?
N3 C27 1.340(5) . ?
N3 C27 1.340(5) 8 ?
C28 H28A 0.9700 . ?
C28 H28B 0.9700 . ?
C28 H28C 0.9700 . ?
C28 C27 1.486(7) . ?
C27 C29 1.376(7) . ?
C29 H29 0.9400 . ?
C29 C30 1.349(8) . ?
C30 H30 0.9400 . ?

loop_
_geom_torsion_atom_site_label_1
_geom_torsion_atom_site_label_2
_geom_torsion_atom_site_label_3
_geom_torsion_atom_site_label_4
_geom_torsion
_geom_torsion_site_symmetry_1
_geom_torsion_site_symmetry_2
_geom_torsion_site_symmetry_3
_geom_torsion_site_symmetry_4
_geom_torsion_publ_flag
Fe2 S1 C21 C22 -90.4(3) . . . . ?
Fe2 C11 C12 C13 -62.1(3) . . . . ?
Fe2 C11 C12 C17 125.2(4) . . . . ?
Fe2 C12 C13 C12 -60.5(4) . . . 8 ?
Fe2 C12 C13 C18 125.6(6) . . . . ?
Fe1 S1 C21 C22 -175.4(3) . . . . ?
Fe1 C2 C3 C8 123.9(4) . . . . ?
Fe1 C2 C3 C3 -61.98(10) . . . 8 ?
Fe1 C2 C1 C2 60.4(3) . . . 8 ?
Fe1 C2 C1 C6 -133.8(6) . . . . ?
C16 C11 C12 Fe2 -125.8(4) . . . . ?
C16 C11 C12 C13 172.0(4) . . . . ?
C16 C11 C12 C17 -0.6(6) . . . . ?
C11 C11 C12 Fe2 61.14(11) 8 . . . ?
C11 C11 C12 C13 -1.0(4) 8 . . . ?
C11 C11 C12 C17 -173.6(3) 8 . . . ?
C11 C12 C13 Fe2 62.1(3) . . . . ?
C11 C12 C13 C12 1.6(6) . . . 8 ?
C11 C12 C13 C18 -172.2(6) . . . . ?
C3 C2 C1 Fe1 -58.7(2) . . . . ?
C3 C2 C1 C2 1.7(5) . . . 8 ?
C3 C2 C1 C6 167.5(5) . . . . ?
C1 C2 C3 Fe1 60.9(3) . . . . ?
C1 C2 C3 C8 -175.2(4) . . . . ?
C1 C2 C3 C3 -1.1(3) . . . 8 ?
C7 C2 C3 Fe1 -124.9(4) . . . . ?
C7 C2 C3 C8 -1.1(6) . . . . ?
C7 C2 C3 C3 173.1(3) . . . 8 ?
C7 C2 C1 Fe1 127.2(4) . . . . ?
C7 C2 C1 C2 -172.4(3) . . . 8 ?
C7 C2 C1 C6 -6.7(8) . . . . ?
C17 C12 C13 Fe2 -125.2(4) . . . . ?
C17 C12 C13 C12 174.2(3) . . . 8 ?
C17 C12 C13 C18 0.4(9) . . . . ?
N3 C27 C29 C30 -1.3(8) . . . . ?
C28 C27 C29 C30 178.6(6) . . . . ?
C27 N3 C27 C28 -179.3(3) 8 . . . ?
C27 N3 C27 C29 0.6(7) 8 . . . ?
C27 C29 C30 C29 2.0(12) . . . 8 ?

loop_
_smtbx_masks_void_nr
_smtbx_masks_void_average_x
_smtbx_masks_void_average_y
_smtbx_masks_void_average_z
_smtbx_masks_void_volume
_smtbx_masks_void_count_electrons
_smtbx_masks_void_content
1 0.000 -0.484 0.500 474.5 58.6 ?
2 0.075 0.069 0.269 7.0 0.0 ?
3 0.075 0.431 0.269 7.0 0.0 ?
4 0.500 -0.025 1.000 474.5 58.6 ?
5 0.425 0.569 0.769 7.0 0.0 ?
6 0.425 0.931 0.769 7.0 0.0 ?
7 0.575 0.069 0.231 7.0 0.0 ?
8 0.575 0.431 0.231 7.0 0.0 ?
9 0.925 0.569 0.731 7.0 0.0 ?
10 0.925 0.931 0.731 7.0 0.0 ?
